data_4323308
loop_
_publ_author_name
'Olga Crespo'
'M. Concepci\'on Gimeno'
'Peter G. Jones'
'Birte Ahrens'
'Antonio Laguna'

_publ_contact_author
;
      For X-ray structures:
      Jones, Peter G.
      Institut f\"ur Analytische und Anorganische Chemie
      Technische Universit\"at Braunschweig
      Postfach 3329
      38023 Braunschweig
      Germany
;
_publ_contact_author_email jones@xray36.anchem.nat.tu-bs.de
_publ_contact_author_fax '049 531 391-5387'
_publ_contact_author_phone '049 531 391-5382'
_publ_section_title
;
 Synthesis and Characterization of Gold(I) Complexes with the Ligand
 1,2-Dithiolate-o-carborane. Crystal Structures of
 [Au~2~(\m-S~2~C~2~B~10~H~10~)(PPh~3~)~2~],
 [Au~2~(\m-S~2~C~2~B~10~H~10~)(\m-{(PPh~2~)~2~(CHCH)}], and
 [Au~2~(\m-S~2~C~2~B~10~H~10~)(\m-{(PPh~2~)~2~)(C~6~H~4~)}]
;
_journal_name_full 'Inorganic Chemistry'
_journal_page_first 495
_journal_page_last 500
_journal_paper_doi 10.1021/ic960822q
_journal_volume 36
_journal_year 1997
_chemical_formula_sum 'C39 H42 Au2 B10 Cl2 P2 S2'
_chemical_formula_weight 1209.72
_chemical_name_systematic
;
 ?
;
_space_group_IT_number 15
_symmetry_cell_setting monoclinic
_symmetry_space_group_name_Hall '-C 2yc'
_symmetry_space_group_name_H-M 'C 1 2/c 1'
_atom_sites_solution_hydrogens geom
_atom_sites_solution_primary Patterson
_atom_sites_solution_secondary difmap
_audit_creation_method SHELXL
_cell_angle_alpha 90.00
_cell_angle_beta 97.16(2)
_cell_angle_gamma 90.00
_cell_formula_units_Z 4
_cell_length_a 13.991(3)
_cell_length_b 22.228(5)
_cell_length_c 15.067(4)
_cell_measurement_reflns_used 50
_cell_measurement_temperature 173(2)
_cell_measurement_theta_max 11
_cell_measurement_theta_min 10
_cell_volume 4649.2(19)
_computing_cell_refinement 'Siemens P3'
_computing_data_collection 'Siemens P3'
_computing_data_reduction 'Siemens XDISK'
_computing_molecular_graphics 'Siemens XP'
_computing_publication_material 'SHELXL-92 (Sheldrick, 1993)'
_computing_structure_refinement 'SHELXL-92 (Sheldrick, 1993)'
_computing_structure_solution 'SHELXS-86 (Sheldrick, 1990)'
_diffrn_ambient_temperature 173(2)
_diffrn_measurement_device 'Siemens R3'
_diffrn_measurement_method Omega-scans
_diffrn_radiation_monochromator graphite
_diffrn_radiation_source 'fine-focus sealed tube'
_diffrn_radiation_type MoK\a
_diffrn_radiation_wavelength 0.71073
_diffrn_reflns_av_R_equivalents 0.0293
_diffrn_reflns_av_sigmaI/netI 0.0366
_diffrn_reflns_limit_h_max 16
_diffrn_reflns_limit_h_min -18
_diffrn_reflns_limit_k_max 15
_diffrn_reflns_limit_k_min -28
_diffrn_reflns_limit_l_max 19
_diffrn_reflns_limit_l_min -19
_diffrn_reflns_number 11041
_diffrn_reflns_theta_max 27.56
_diffrn_reflns_theta_min 3.07
_diffrn_standards_decay_% 3
_diffrn_standards_interval_count 197
_diffrn_standards_number 3
_exptl_absorpt_coefficient_mu 6.606
_exptl_absorpt_correction_T_max 0.94
_exptl_absorpt_correction_T_min 0.79
_exptl_absorpt_correction_type Psi-scans
_exptl_crystal_colour colourless
_exptl_crystal_density_diffrn 1.728
_exptl_crystal_description 'tapering prism'
_exptl_crystal_F_000 2320
_exptl_crystal_size_max 0.55
_exptl_crystal_size_mid 0.20
_exptl_crystal_size_min 0.15
_refine_diff_density_max 1.835
_refine_diff_density_min -1.909
_refine_diff_density_rms 0.158
_refine_ls_goodness_of_fit_all 1.133
_refine_ls_goodness_of_fit_obs 1.025
_refine_ls_hydrogen_treatment constr
_refine_ls_matrix_type full
_refine_ls_number_parameters 228
_refine_ls_number_reflns 5173
_refine_ls_number_restraints 171
_refine_ls_restrained_S_all 1.126
_refine_ls_restrained_S_obs 1.004
_refine_ls_R_factor_all 0.0611
_refine_ls_R_factor_obs 0.0335
_refine_ls_shift/esd_max 0.003
_refine_ls_shift/esd_mean 0.000
_refine_ls_structure_factor_coef Fsqd
_refine_ls_weighting_details 'w=1/[\s^2^(Fo^2^)+(0.0292P)^2^+51.5501P] where P=(Fo^2^+2Fc^2^)/3'
_refine_ls_weighting_scheme calc
_refine_ls_wR_factor_all 0.0958
_refine_ls_wR_factor_obs 0.0736
_reflns_number_observed 3860
_reflns_number_total 5182
_reflns_observed_criterion >2sigma(I)
_cod_data_source_file ic960822q_1.cif
_cod_data_source_block triau
_cod_depositor_comments
;
The following automatic conversions were performed:

'_geom_bond_publ_flag' value 'Y' changed to 'y' according to the
built-in table from CIF Core dictionary named 'cif_core.dic' version
2.4.1 from 2010-06-29 (28 times).

'_geom_angle_publ_flag' value 'Y'
changed to 'y' according to the built-in table from CIF Core
dictionary named 'cif_core.dic' version 2.4.1 from 2010-06-29 (75
times).

Automatic conversion script
Id: cif_fix_values 1715 2011-07-08 13:25:40Z adriana 

The following automatic conversions were performed:

'_refine_ls_weighting_scheme' value 'calc
w=1/[\s^2^(Fo^2^)+(0.0292P)^2^+51.5501P] where P=(Fo^2^+2Fc^2^)/3'
was changed to 'calc'. New tag '_refine_ls_weighting_details' was
created. The value of the new tag was set to
'w=1/[\s^2^(Fo^2^)+(0.0292P)^2^+51.5501P] where P=(Fo^2^+2Fc^2^)/3'.

Automatic conversion script
Id: cif_fix_values 3143 2015-03-26 13:38:13Z robertas 
;
_cod_database_code 4323308

loop_
_symmetry_equiv_pos_as_xyz
'x, y, z'
'-x, y, -z+1/2'
'x+1/2, y+1/2, z'
'-x+1/2, y+1/2, -z+1/2'
'-x, -y, -z'
'x, -y, z-1/2'
'-x+1/2, -y+1/2, -z'
'x+1/2, -y+1/2, z-1/2'

loop_
_atom_site_aniso_label
_atom_site_aniso_U_11
_atom_site_aniso_U_22
_atom_site_aniso_U_33
_atom_site_aniso_U_23
_atom_site_aniso_U_13
_atom_site_aniso_U_12
Au 0.02994(13) 0.02166(12) 0.03553(14) 0.00373(10) 0.00416(9) 0.00089(10)
S 0.0355(8) 0.0261(7) 0.0484(10) 0.0098(7) 0.0156(7) 0.0059(6)
C1 0.030(3) 0.024(3) 0.037(4) 0.000(3) 0.003(3) -0.003(2)
P 0.0287(8) 0.0199(7) 0.0358(9) 0.0036(6) 0.0047(7) -0.0002(6)
C11 0.030(3) 0.023(3) 0.045(4) 0.008(3) 0.002(3) 0.002(2)
C12 0.039(4) 0.041(4) 0.048(4) 0.005(3) -0.002(3) -0.005(3)
C13 0.041(4) 0.041(4) 0.070(5) 0.008(4) -0.011(4) -0.007(3)
C14 0.031(4) 0.047(4) 0.086(6) 0.020(4) -0.001(4) -0.003(3)
C15 0.038(4) 0.062(5) 0.074(5) 0.008(5) 0.019(4) -0.001(4)
C16 0.036(3) 0.047(4) 0.051(4) -0.004(3) 0.012(3) -0.006(3)
C21 0.030(3) 0.020(3) 0.039(4) -0.002(3) 0.006(3) -0.003(2)
C22 0.037(3) 0.030(3) 0.057(5) 0.005(3) 0.016(3) 0.004(3)
C23 0.036(4) 0.041(4) 0.059(5) 0.001(4) 0.011(3) 0.008(3)
C24 0.044(4) 0.031(3) 0.054(5) 0.001(3) 0.000(4) 0.010(3)
C25 0.051(4) 0.022(3) 0.061(5) 0.011(3) 0.004(4) 0.002(3)
C26 0.032(3) 0.030(3) 0.052(4) 0.005(3) 0.008(3) 0.000(3)
C31 0.027(3) 0.026(3) 0.040(3) 0.002(3) 0.007(3) -0.002(2)
C32 0.032(3) 0.027(3) 0.052(4) 0.000(3) 0.007(3) 0.000(3)
C33 0.035(4) 0.030(3) 0.054(4) -0.007(3) 0.011(3) -0.001(3)
C34 0.035(4) 0.040(4) 0.052(4) -0.016(3) 0.009(3) -0.007(3)
C35 0.030(3) 0.049(4) 0.040(4) 0.001(3) 0.001(3) -0.003(3)
C36 0.033(3) 0.030(3) 0.047(4) -0.004(3) 0.003(3) 0.001(3)

loop_
_atom_site_label
_atom_site_type_symbol
_atom_site_fract_x
_atom_site_fract_y
_atom_site_fract_z
_atom_site_U_iso_or_equiv
_atom_site_thermal_displace_type
_atom_site_occupancy
_atom_site_calc_flag
_atom_site_refinement_flags
_atom_site_disorder_group
Au Au 0.58314(2) 0.756187(9) 0.32702(2) 0.02904(13) Uani 1 d . .
S S 0.62224(12) 0.82265(7) 0.21764(12) 0.0358(8) Uani 1 d . .
C1 C 0.5608(4) 0.8901(3) 0.2382(4) 0.030(3) Uani 1 d . .
B1 B 0.5341(5) 0.9096(3) 0.3423(5) 0.031(2) Uiso 1 d . .
H1 H 0.5564(5) 0.8812(3) 0.4026(5) 0.037 Uiso 1 calc R .
B2 B 0.4229(6) 0.9500(4) 0.3281(6) 0.037(2) Uiso 1 d . .
H2 H 0.3728(6) 0.9497(4) 0.3805(6) 0.044 Uiso 1 calc R .
B3 B 0.6199(6) 0.9504(3) 0.2884(5) 0.035(2) Uiso 1 d . .
H3 H 0.6986(6) 0.9506(3) 0.3140(5) 0.041 Uiso 1 calc R .
B4 B 0.5342(6) 0.9898(4) 0.3445(6) 0.040(2) Uiso 1 d . .
H4 H 0.5564(6) 1.0160(4) 0.4072(6) 0.048 Uiso 1 calc R .
B5 B 0.5609(6) 1.0143(4) 0.2385(6) 0.044(2) Uiso 1 d . .
H5 H 0.6011(6) 1.0572(4) 0.2310(6) 0.053 Uiso 1 calc R .
P P 0.55234(11) 0.69573(7) 0.44069(11) 0.0281(8) Uani 1 d . .
C11 C 0.4275(4) 0.6707(3) 0.4322(4) 0.033(3) Uani 1 d DU .
C12 C 0.3880(5) 0.6434(3) 0.3527(5) 0.043(4) Uani 1 d DU .
H12 H 0.4253(5) 0.6400(3) 0.3044(5) 0.052 Uiso 1 calc R .
C13 C 0.2947(5) 0.6212(3) 0.3435(6) 0.052(4) Uani 1 d DU .
H13 H 0.2684(5) 0.6020(3) 0.2896(6) 0.063 Uiso 1 calc R .
C14 C 0.2407(5) 0.6271(4) 0.4128(6) 0.055(4) Uani 1 d DU .
H14 H 0.1767(5) 0.6121(4) 0.4062(6) 0.066 Uiso 1 calc R .
C15 C 0.2773(5) 0.6544(4) 0.4916(6) 0.057(4) Uani 1 d DU .
H15 H 0.2388(5) 0.6583(4) 0.5390(6) 0.069 Uiso 1 calc R .
C16 C 0.3720(5) 0.6765(3) 0.5015(5) 0.044(3) Uani 1 d DU .
H16 H 0.3979(5) 0.6954(3) 0.5558(5) 0.053 Uiso 1 calc R .
C21 C 0.6231(4) 0.6276(3) 0.4566(4) 0.030(3) Uani 1 d DU .
C22 C 0.7146(5) 0.6260(3) 0.4301(5) 0.040(3) Uani 1 d DU .
H22 H 0.7389(5) 0.6601(3) 0.4022(5) 0.048 Uiso 1 calc R .
C23 C 0.7708(5) 0.5742(3) 0.4445(5) 0.045(4) Uani 1 d DU .
H23 H 0.8333(5) 0.5731(3) 0.4263(5) 0.054 Uiso 1 calc R .
C24 C 0.7359(5) 0.5247(3) 0.4851(5) 0.043(4) Uani 1 d DU .
H24 H 0.7744(5) 0.4895(3) 0.4942(5) 0.052 Uiso 1 calc R .
C25 C 0.6461(5) 0.5259(3) 0.5123(5) 0.045(4) Uani 1 d DU .
H25 H 0.6227(5) 0.4920(3) 0.5413(5) 0.054 Uiso 1 calc R .
C26 C 0.5890(5) 0.5775(3) 0.4971(5) 0.038(3) Uani 1 d DU .
H26 H 0.5262(5) 0.5782(3) 0.5149(5) 0.046 Uiso 1 calc R .
C31 C 0.5736(4) 0.7375(3) 0.5444(4) 0.031(3) Uani 1 d DU .
C32 C 0.5263(5) 0.7931(3) 0.5479(5) 0.037(3) Uani 1 d DU .
H32 H 0.4845(5) 0.8069(3) 0.4975(5) 0.044 Uiso 1 calc R .
C33 C 0.5405(5) 0.8276(3) 0.6248(5) 0.039(4) Uani 1 d DU .
H33 H 0.5087(5) 0.8652(3) 0.6271(5) 0.047 Uiso 1 calc R .
C34 C 0.6010(5) 0.8073(3) 0.6980(5) 0.042(4) Uani 1 d DU .
H34 H 0.6106(5) 0.8312(3) 0.7507(5) 0.050 Uiso 1 calc R .
C35 C 0.6476(5) 0.7529(3) 0.6956(5) 0.040(3) Uani 1 d DU .
H35 H 0.6888(5) 0.7393(3) 0.7465(5) 0.048 Uiso 1 calc R .
C36 C 0.6342(5) 0.7179(3) 0.6184(5) 0.037(3) Uani 1 d DU .
H36 H 0.6667(5) 0.6804(3) 0.6165(5) 0.044 Uiso 1 calc R .
C3 C 0.5000 0.5082(12) 0.2500 0.144(4) Uiso 1 d SU .
C4 C 0.4195(13) 0.4872(9) 0.2349(12) 0.144(4) Uiso 1 d U .
C5 C 0.3978(13) 0.4195(9) 0.2149(12) 0.144(4) Uiso 1 d U .
C6 C 0.5000 0.3876(12) 0.2500 0.144(4) Uiso 1 d SU .

loop_
_atom_type_symbol
_atom_type_description
_atom_type_scat_dispersion_real
_atom_type_scat_dispersion_imag
_atom_type_scat_source
C C 0.0033 0.0016 'International Tables Vol C Tables 4.2.6.8 and 6.1.1.4'
H H 0.0000 0.0000 'International Tables Vol C Tables 4.2.6.8 and 6.1.1.4'
B B 0.0013 0.0007 'International Tables Vol C Tables 4.2.6.8 and 6.1.1.4'
P P 0.1023 0.0942 'International Tables Vol C Tables 4.2.6.8 and 6.1.1.4'
S S 0.1246 0.1234 'International Tables Vol C Tables 4.2.6.8 and 6.1.1.4'
Au Au -2.0133 8.8022 'International Tables Vol C Tables 4.2.6.8 and 6.1.1.4'
Cl Cl 0.1484 0.1585 'International Tables Vol C Tables 4.2.6.8 and 6.1.1.4'

loop_
_geom_angle_atom_site_label_1
_geom_angle_atom_site_label_2
_geom_angle_atom_site_label_3
_geom_angle
_geom_angle_site_symmetry_1
_geom_angle_site_symmetry_3
_geom_angle_publ_flag
P Au S 175.75(6) . . y
P Au Au 111.97(4) . 2_655 y
S Au Au 71.83(5) . 2_655 y
C1 S Au 104.53(22) . . y
B2 C1 B3 63.25(42) 2_655 . y
B2 C1 B1 113.58(50) 2_655 . y
B3 C1 B1 62.77(42) . . y
B2 C1 B1 62.61(42) 2_655 2_655 y
B3 C1 B1 113.53(48) . 2_655 y
B1 C1 B1 109.87(48) . 2_655 y
B2 C1 S 117.21(46) 2_655 . y
B3 C1 S 121.65(45) . . y
B1 C1 S 122.68(44) . . y
B1 C1 S 115.72(44) 2_655 . y
B2 C1 C1 108.57(43) 2_655 2_655 y
B3 C1 C1 109.53(44) . 2_655 y
B1 C1 C1 59.64(43) . 2_655 y
B1 C1 C1 58.19(41) 2_655 2_655 y
S C1 C1 122.02(20) . 2_655 y
C1 B1 C1 62.17(45) . 2_655 y
C1 B1 B3 58.34(39) . . y
C1 B1 B3 108.05(53) 2_655 . y
C1 B1 B4 105.76(52) . . y
C1 B1 B4 105.18(51) 2_655 . y
B3 B1 B4 60.00(44) . . y
C1 B1 B2 107.72(53) . . y
C1 B1 B2 57.56(39) 2_655 . y
B3 B1 B2 108.44(53) . . y
B4 B1 B2 59.88(43) . . y
C1 B2 B5 105.28(56) 2_655 2_655 y
C1 B2 B4 107.02(55) 2_655 . y
B5 B2 B4 60.55(46) 2_655 . y
C1 B2 B3 58.52(41) 2_655 2_655 y
B5 B2 B3 59.40(46) 2_655 2_655 y
B4 B2 B3 108.37(57) . 2_655 y
C1 B2 B1 59.83(41) 2_655 . y
B5 B2 B1 107.54(56) 2_655 . y
B4 B2 B1 59.95(43) . . y
B3 B2 B1 107.54(55) 2_655 . y
C1 B3 B5 105.63(54) . . y
C1 B3 B1 58.89(41) . . y
B5 B3 B1 107.37(55) . . y
C1 B3 B4 106.25(54) . . y
B5 B3 B4 59.99(46) . . y
B1 B3 B4 60.09(44) . . y
C1 B3 B2 58.23(41) . 2_655 y
B5 B3 B2 60.13(46) . 2_655 y
B1 B3 B2 106.46(53) . 2_655 y
B4 B3 B2 107.85(55) . 2_655 y
B5 B4 B3 59.54(46) . . y
B5 B4 B1 106.88(58) . . y
B3 B4 B1 59.91(44) . . y
B5 B4 B2 107.82(60) . . y
B3 B4 B2 108.60(57) . . y
B1 B4 B2 60.17(43) . . y
B5 B4 B5 59.90(57) . 2_655 y
B3 B4 B5 107.65(60) . 2_655 y
B1 B4 B5 106.99(58) . 2_655 y
B2 B4 B5 59.62(46) . 2_655 y
B3 B5 B4 60.47(47) . . y
B3 B5 B2 60.47(46) . 2_655 y
B4 B5 B2 108.50(60) . 2_655 y
B3 B5 B5 108.98(52) . 2_655 y
B4 B5 B5 60.65(55) . 2_655 y
B2 B5 B5 107.62(52) 2_655 2_655 y
B3 B5 B4 108.65(59) . 2_655 y
B4 B5 B4 108.30(62) . 2_655 y
B2 B5 B4 59.83(46) 2_655 2_655 y
B5 B5 B4 59.44(54) 2_655 2_655 y
C21 P C31 106.67(28) . . y
C21 P C11 104.93(27) . . y
C31 P C11 105.70(29) . . y
C21 P Au 116.46(21) . . y
C31 P Au 108.81(20) . . y
C11 P Au 113.56(21) . . y
C16 C11 C12 119.32(64) . . ?
C16 C11 P 122.81(51) . . ?
C12 C11 P 117.84(51) . . ?
C13 C12 C11 120.52(73) . . ?
C14 C13 C12 119.47(77) . . ?
C13 C14 C15 121.36(74) . . ?
C14 C15 C16 119.40(76) . . ?
C11 C16 C15 119.91(72) . . ?
C26 C21 C22 119.23(59) . . ?
C26 C21 P 121.27(47) . . ?
C22 C21 P 119.47(45) . . ?
C21 C22 C23 119.87(62) . . ?
C24 C23 C22 120.29(64) . . ?
C25 C24 C23 120.43(64) . . ?
C24 C25 C26 119.49(63) . . ?
C21 C26 C25 120.68(62) . . ?
C36 C31 C32 119.45(63) . . ?
C36 C31 P 123.44(47) . . ?
C32 C31 P 117.10(49) . . ?
C33 C32 C31 119.99(64) . . ?
C34 C33 C32 119.86(62) . . ?
C35 C34 C33 120.77(67) . . ?
C34 C35 C36 119.86(65) . . ?
C31 C36 C35 120.06(60) . . ?
C4 C3 C4 134.80(327) . 2_655 ?
C3 C4 C5 124.16(218) . . ?
C4 C5 C6 102.52(159) . . ?
C5 C6 C5 128.20(218) 2_655 . ?

loop_
_geom_bond_atom_site_label_1
_geom_bond_atom_site_label_2
_geom_bond_distance
_geom_bond_site_symmetry_2
_geom_bond_publ_flag
Au P 2.2603(17) . y
Au S 2.3286(17) . y
Au Au 3.0746(9) 2_655 y
S C1 1.7742(63) . y
C1 B2 1.6972(99) 2_655 y
C1 B3 1.7024(95) . y
C1 B1 1.7124(99) . y
C1 B1 1.7387(96) 2_655 y
C1 C1 1.7820(124) 2_655 y
B1 C1 1.7387(96) 2_655 y
B1 B3 1.7785(107) . y
B1 B4 1.7817(109) . y
B1 B2 1.7857(105) . y
B2 C1 1.6972(99) 2_655 y
B2 B5 1.7766(118) 2_655 y
B2 B4 1.7805(113) . y
B2 B3 1.7827(112) 2_655 y
B3 B5 1.7636(115) . y
B3 B4 1.7802(114) . y
B3 B2 1.7827(112) 2_655 y
B4 B5 1.7716(121) . y
B4 B5 1.7932(121) 2_655 y
B5 B2 1.7766(118) 2_655 y
B5 B5 1.7799(174) 2_655 y
B5 B4 1.7932(121) 2_655 y
P C21 1.8096(61) . y
P C31 1.8111(68) . y
P C11 1.8221(65) . y
C11 C16 1.3833(89) . ?
C11 C12 1.3939(90) . ?
C12 C13 1.3871(93) . ?
C13 C14 1.3678(107) . ?
C14 C15 1.3745(108) . ?
C15 C16 1.4035(94) . ?
C21 C26 1.3816(81) . ?
C21 C22 1.3877(84) . ?
C22 C23 1.3953(86) . ?
C23 C24 1.3761(93) . ?
C24 C25 1.3703(94) . ?
C25 C26 1.4008(85) . ?
C31 C36 1.3837(87) . ?
C31 C32 1.4043(79) . ?
C32 C33 1.3828(90) . ?
C33 C34 1.3802(94) . ?
C34 C35 1.3758(89) . ?
C35 C36 1.3938(91) . ?
C3 C4 1.2139(189) . ?
C3 C4 1.2139(188) 2_655 ?
C4 C5 1.5574(229) . ?
C5 C6 1.6243(197) . ?
C6 C5 1.6243(198) 2_655 ?
